data_7128119
loop_
_publ_author_name
'Dhaka, Arun'
'Jeannin, Olivier'
'Aubert, Emmanuel'
'Espinosa, Enrique'
'Fourmigu\'e, Marc'

_publ_section_title
;
 Supramolecular rectangles through directional chalcogen bonding.
;
_journal_issue 37
_journal_name_full 'Chemical communications (Cambridge, England)'
_journal_page_first 4560
_journal_page_last 4563
_journal_paper_doi 10.1039/d1cc00789k
_journal_volume 57
_journal_year 2021
_chemical_formula_moiety 'C20 H14 Te2, 2(C12 H10 N2)'
_chemical_formula_sum 'C44 H34 N4 Te2'
_chemical_formula_weight 873.95
_space_group_IT_number 2
_space_group_name_Hall '-P 1'
_space_group_name_H-M_alt 'P -1'
_symmetry_cell_setting triclinic
_symmetry_Int_Tables_number 2
_symmetry_space_group_name_Hall '-P 1'
_symmetry_space_group_name_H-M 'P -1'
_atom_sites_solution_hydrogens geom
_audit_conform_dict_location ftp://ftp.iucr.org/pub/cif_core.dic
_audit_conform_dict_name cif_core.dic
_audit_conform_dict_version 2.4.3
_audit_creation_date 2020-11-16T09:25:40-00:00
_audit_creation_method 'WinGX routine CIF_UPDATE'
_audit_update_record
;
2021-01-28 deposited with the CCDC.	2021-03-31 downloaded from the CCDC.
;
_cell_angle_alpha 98.128(7)
_cell_angle_beta 91.282(7)
_cell_angle_gamma 96.440(7)
_cell_formula_units_Z 2
_cell_length_a 10.390(2)
_cell_length_b 11.252(2)
_cell_length_c 16.357(4)
_cell_measurement_reflns_used 9944
_cell_measurement_temperature 300(2)
_cell_measurement_theta_max 25.69
_cell_measurement_theta_min 2.38
_cell_measurement_wavelength 0.71073
_cell_volume 1879.7(7)
_computing_cell_refinement 'Bruker APEX2 (Bruker, 2014)'
_computing_data_collection 'Bruker APEX2 (Bruker, 2014)'
_computing_data_reduction 'Bruker APEX2 (Bruker, 2014)'
_computing_molecular_graphics 'Ortep for Windows (Farrugia, 2012)'
_computing_publication_material 'WinGX publication routines (Farrugia, 2012)'
_computing_structure_refinement 'SHELXL-2014/7 (Sheldrick, 2014)'
_diffrn_ambient_temperature 300(2)
_diffrn_detector 'CCD plate'
_diffrn_measured_fraction_theta_full 0.999
_diffrn_measured_fraction_theta_max 0.99
_diffrn_measurement_device_type 'APEXII Bruker-AXS'
_diffrn_measurement_method 'CCD rotation images, thick slices'
_diffrn_orient_matrix_UB_11 -0.053941
_diffrn_orient_matrix_UB_12 -0.080378
_diffrn_orient_matrix_UB_13 -0.010809
_diffrn_orient_matrix_UB_21 -0.035565
_diffrn_orient_matrix_UB_22 0.021702
_diffrn_orient_matrix_UB_23 -0.052537
_diffrn_orient_matrix_UB_31 0.072259
_diffrn_orient_matrix_UB_32 -0.035192
_diffrn_orient_matrix_UB_33 -0.030705
_diffrn_radiation_monochromator graphite
_diffrn_radiation_probe x-ray
_diffrn_radiation_source 'fine-focus sealed tube'
_diffrn_radiation_type MoK\a
_diffrn_radiation_wavelength 0.71073
_diffrn_reflns_av_R_equivalents 0.0779
_diffrn_reflns_av_unetI/netI 0.0592
_diffrn_reflns_Laue_measured_fraction_full 0.999
_diffrn_reflns_Laue_measured_fraction_max 0.99
_diffrn_reflns_limit_h_max 10
_diffrn_reflns_limit_h_min -13
_diffrn_reflns_limit_k_max 14
_diffrn_reflns_limit_k_min -14
_diffrn_reflns_limit_l_max 21
_diffrn_reflns_limit_l_min -20
_diffrn_reflns_number 44808
_diffrn_reflns_point_group_measured_fraction_full 0.999
_diffrn_reflns_point_group_measured_fraction_max 0.99
_diffrn_reflns_theta_full 25.242
_diffrn_reflns_theta_max 27.622
_diffrn_reflns_theta_min 2.376
_diffrn_standards_number 0
_exptl_absorpt_coefficient_mu 1.588
_exptl_absorpt_correction_T_max 0.969
_exptl_absorpt_correction_T_min 0.909
_exptl_absorpt_correction_type multi-scan
_exptl_absorpt_process_details
;
  [Sheldrick, G.M. (2014). SADABS Bruker AXS Inc., Madison, Wisconsin, USA]
;
_exptl_crystal_colour orange
_exptl_crystal_density_diffrn 1.544
_exptl_crystal_density_method 'not measured'
_exptl_crystal_description prism
_exptl_crystal_F_000 860
_exptl_crystal_size_max 0.12
_exptl_crystal_size_mid 0.05
_exptl_crystal_size_min 0.02
_refine_diff_density_max 1.451
_refine_diff_density_min -0.601
_refine_diff_density_rms 0.096
_refine_ls_extinction_method none
_refine_ls_goodness_of_fit_ref 1.019
_refine_ls_hydrogen_treatment constr
_refine_ls_matrix_type full
_refine_ls_number_constraints 0
_refine_ls_number_parameters 451
_refine_ls_number_reflns 8660
_refine_ls_number_restraints 0
_refine_ls_restrained_S_all 1.019
_refine_ls_R_factor_all 0.0867
_refine_ls_R_factor_gt 0.0463
_refine_ls_shift/su_max 0.001
_refine_ls_shift/su_mean 0
_refine_ls_structure_factor_coef Fsqd
_refine_ls_weighting_details 'w=1/[\s^2^(Fo^2^)+(0.0588P)^2^+1.4954P] where P=(Fo^2^+2Fc^2^)/3'
_refine_ls_weighting_scheme calc
_refine_ls_wR_factor_gt 0.1113
_refine_ls_wR_factor_ref 0.1355
_reflns_Friedel_coverage 0
_reflns_number_gt 5529
_reflns_number_total 8660
_reflns_threshold_expression 'I > 2\s(I)'
_cod_data_source_file d1cc00789k2.cif
_cod_data_source_block BTMEA-bpen2
_cod_depositor_comments 'Adding full bibliography for 7128116--7128119.cif.'
_cod_database_code 7128119

loop_
_symmetry_equiv_pos_as_xyz
'x, y, z'
'-x, -y, -z'

loop_
_atom_site_label
_atom_site_type_symbol
_atom_site_fract_x
_atom_site_fract_y
_atom_site_fract_z
_atom_site_U_iso_or_equiv
_atom_site_adp_type
_atom_site_occupancy
_atom_site_site_symmetry_order
_atom_site_calc_flag
_atom_site_refinement_flags_posn
_atom_site_refinement_flags_adp
_atom_site_refinement_flags_occupancy
_atom_site_disorder_assembly
_atom_site_disorder_group
C1 C -0.0136(4) 0.0631(4) 0.7716(3) 0.0484(10) Uani 1 1 d . . . . .
C2 C -0.0168(5) -0.0579(5) 0.7783(3) 0.0656(13) Uani 1 1 d . . . . .
H2 H 0.0142 -0.1095 0.7357 0.079 Uiso 1 1 calc R U . . .
C3 C -0.0657(5) -0.1053(5) 0.8480(4) 0.0714(15) Uani 1 1 d . . . . .
H3 H -0.0654 -0.1873 0.8509 0.086 Uiso 1 1 calc R U . . .
C4 C -0.1128(5) -0.0340(5) 0.9103(3) 0.0614(13) Uani 1 1 d . . . . .
H4 H -0.1451 -0.0676 0.9556 0.074 Uiso 1 1 calc R U . . .
C5 C -0.1144(4) 0.0931(4) 0.9087(3) 0.0490(10) Uani 1 1 d . . . . .
C6 C -0.1599(4) 0.1698(4) 0.9725(3) 0.0519(11) Uani 1 1 d . . . . .
H6 H -0.1911 0.1378 1.0186 0.062 Uiso 1 1 calc R U . . .
C7 C -0.1607(4) 0.2924(4) 0.9705(3) 0.0490(10) Uani 1 1 d . . . . .
C8 C -0.2042(4) 0.3723(5) 1.0367(3) 0.0572(12) Uani 1 1 d . . . . .
H8 H -0.2344 0.3421 1.0837 0.069 Uiso 1 1 calc R U . . .
C9 C -0.2022(4) 0.4918(5) 1.0325(3) 0.0641(13) Uani 1 1 d . . . . .
H9 H -0.2304 0.5426 1.0766 0.077 Uiso 1 1 calc R U . . .
C010 C 0.6402(5) 1.0642(5) 0.2600(3) 0.0706(14) Uani 1 1 d . . . . .
H010 H 0.6953 1.0684 0.3062 0.085 Uiso 1 1 calc R U . . .
C10 C -0.1578(4) 0.5401(5) 0.9619(3) 0.0584(12) Uani 1 1 d . . . . .
H10 H -0.1571 0.6225 0.9606 0.07 Uiso 1 1 calc R U . . .
C11 C -0.1158(4) 0.4691(4) 0.8952(3) 0.0461(10) Uani 1 1 d . . . . .
C12 C -0.1139(4) 0.3411(4) 0.8982(2) 0.0401(9) Uani 1 1 d . . . . .
C012 C 0.4445(5) 0.9937(6) 0.1845(4) 0.0749(15) Uani 1 1 d . . . . .
H012 H 0.3631 0.949 0.178 0.09 Uiso 1 1 calc R U . . .
C13 C -0.0660(4) 0.2647(4) 0.8349(2) 0.0410(9) Uani 1 1 d . . . . .
H13 H -0.0341 0.2966 0.789 0.049 Uiso 1 1 calc R U . . .
C013 C 0.6768(6) 1.1261(5) 0.1963(4) 0.0765(15) Uani 1 1 d . . . . .
H013 H 0.7581 1.171 0.2008 0.092 Uiso 1 1 calc R U . . .
C14 C -0.0642(4) 0.1422(4) 0.8379(2) 0.0415(9) Uani 1 1 d . . . . .
C15 C 0.0403(4) 0.1098(4) 0.7023(3) 0.0518(11) Uani 1 1 d . . . . .
C16 C 0.0910(5) 0.1500(5) 0.6451(3) 0.0590(12) Uani 1 1 d . . . . .
C016 C 0.4900(6) 1.0590(6) 0.1236(4) 0.0821(17) Uani 1 1 d . . . . .
H016 H 0.4379 1.0558 0.0762 0.098 Uiso 1 1 calc R U . . .
C17 C 0.1923(7) 0.0519(5) 0.4796(4) 0.096(2) Uani 1 1 d . . . . .
H17A H 0.2328 0.0623 0.4285 0.144 Uiso 1 1 calc R U . . .
H17B H 0.243 0.0062 0.5105 0.144 Uiso 1 1 calc R U . . .
H17C H 0.1069 0.0096 0.4682 0.144 Uiso 1 1 calc R U . . .
C18 C -0.0692(4) 0.5180(4) 0.8238(3) 0.0496(10) Uani 1 1 d . . . . .
C19 C -0.0256(5) 0.5526(4) 0.7627(3) 0.0540(11) Uani 1 1 d . . . . .
C20 C 0.2414(5) 0.5470(6) 0.6995(4) 0.0830(17) Uani 1 1 d . . . . .
H20A H 0.3066 0.563 0.6606 0.125 Uiso 1 1 calc R U . . .
H20B H 0.2698 0.5886 0.7533 0.125 Uiso 1 1 calc R U . . .
H20C H 0.227 0.4617 0.7014 0.125 Uiso 1 1 calc R U . . .
C21 C 0.3004(6) 0.2491(5) 0.3239(4) 0.0773(15) Uani 1 1 d . . . . .
H21 H 0.265 0.1691 0.3089 0.093 Uiso 1 1 calc R U . . .
C22 C 0.3423(6) 0.3131(5) 0.2620(4) 0.0765(16) Uani 1 1 d . . . . .
H22 H 0.3349 0.2761 0.2073 0.092 Uiso 1 1 calc R U . . .
C23 C 0.3953(5) 0.4319(4) 0.2809(3) 0.0549(11) Uani 1 1 d . . . . .
C24 C 0.4040(5) 0.4791(4) 0.3643(3) 0.0664(13) Uani 1 1 d . . . . .
H24 H 0.4409 0.5583 0.3809 0.08 Uiso 1 1 calc R U . . .
C25 C 0.3579(6) 0.4089(5) 0.4228(4) 0.0785(16) Uani 1 1 d . . . . .
H25 H 0.3628 0.4438 0.478 0.094 Uiso 1 1 calc R U . . .
C26 C 0.4392(5) 0.5013(5) 0.2161(3) 0.0647(13) Uani 1 1 d . . . . .
H26 H 0.4094 0.4696 0.1625 0.078 Uiso 1 1 calc R U . . .
C27 C 0.5170(5) 0.6046(4) 0.2248(3) 0.0561(11) Uani 1 1 d . . . . .
H27 H 0.5459 0.6376 0.2783 0.067 Uiso 1 1 calc R U . . .
C28 C 0.5615(4) 0.6712(4) 0.1588(3) 0.0533(11) Uani 1 1 d . . . . .
C29 C 0.6720(5) 0.7536(4) 0.1698(3) 0.0626(13) Uani 1 1 d . . . . .
H29 H 0.7178 0.7686 0.2204 0.075 Uiso 1 1 calc R U . . .
C30 C 0.7139(5) 0.8131(5) 0.1058(4) 0.0697(14) Uani 1 1 d . . . . .
H30 H 0.7887 0.8675 0.1151 0.084 Uiso 1 1 calc R U . . .
C31 C 0.5485(6) 0.7213(6) 0.0223(4) 0.0787(16) Uani 1 1 d . . . . .
H31 H 0.5036 0.71 -0.0285 0.094 Uiso 1 1 calc R U . . .
C32 C 0.4985(5) 0.6565(5) 0.0817(3) 0.0670(14) Uani 1 1 d . . . . .
H32 H 0.4232 0.6031 0.0703 0.08 Uiso 1 1 calc R U . . .
C33 C 0.1802(5) 0.6771(5) 0.4626(4) 0.0732(15) Uani 1 1 d . . . . .
H33 H 0.0983 0.6333 0.4573 0.088 Uiso 1 1 calc R U . . .
C34 C 0.2213(6) 0.7319(5) 0.3974(4) 0.0735(15) Uani 1 1 d . . . . .
H34 H 0.1695 0.7229 0.3493 0.088 Uiso 1 1 calc R U . . .
C35 C 0.3425(5) 0.8021(5) 0.4030(3) 0.0632(13) Uani 1 1 d . . . . .
C36 C 0.4136(5) 0.8052(5) 0.4754(4) 0.0685(14) Uani 1 1 d . . . . .
H36 H 0.4959 0.8481 0.4823 0.082 Uiso 1 1 calc R U . . .
C37 C 0.3630(5) 0.7442(5) 0.5390(3) 0.0652(13) Uani 1 1 d . . . . .
H37 H 0.4132 0.7485 0.5873 0.078 Uiso 1 1 calc R U . . .
C38 C 0.3808(6) 0.8645(5) 0.3310(4) 0.0770(16) Uani 1 1 d . . . . .
H38 H 0.3224 0.8528 0.2859 0.092 Uiso 1 1 calc R U . . .
C39 C 0.4843(6) 0.9309(5) 0.3258(4) 0.0760(15) Uani 1 1 d . . . . .
H39 H 0.544 0.9409 0.3702 0.091 Uiso 1 1 calc R U . . .
C40 C 0.5199(6) 0.9951(5) 0.2549(3) 0.0662(14) Uani 1 1 d . . . . .
Te1 Te 0.17931(3) 0.22212(3) 0.54877(2) 0.06555(13) Uani 1 1 d . . . . .
Te2 Te 0.06591(3) 0.60851(3) 0.66256(2) 0.05708(12) Uani 1 1 d . . . . .
N1 N 0.3070(5) 0.2939(4) 0.4039(3) 0.0725(12) Uani 1 1 d . . . . .
N2 N 0.6546(4) 0.7981(4) 0.0315(3) 0.0719(12) Uani 1 1 d . . . . .
N3 N 0.2473(4) 0.6810(4) 0.5332(3) 0.0647(11) Uani 1 1 d . . . . .
N4 N 0.6042(5) 1.1262(5) 0.1291(3) 0.0817(14) Uani 1 1 d . . . . .

loop_
_atom_site_aniso_label
_atom_site_aniso_U_11
_atom_site_aniso_U_22
_atom_site_aniso_U_33
_atom_site_aniso_U_23
_atom_site_aniso_U_13
_atom_site_aniso_U_12
C1 0.044(2) 0.052(3) 0.048(2) 0.006(2) -0.0036(19) 0.005(2)
C2 0.069(3) 0.054(3) 0.068(3) -0.006(2) -0.005(3) -0.001(2)
C3 0.074(4) 0.045(3) 0.095(4) 0.016(3) -0.007(3) 0.001(3)
C4 0.060(3) 0.060(3) 0.066(3) 0.026(3) -0.005(2) -0.008(2)
C5 0.042(2) 0.053(3) 0.053(3) 0.019(2) -0.002(2) -0.004(2)
C6 0.043(2) 0.069(3) 0.045(2) 0.021(2) 0.0067(19) -0.004(2)
C7 0.036(2) 0.065(3) 0.044(2) 0.009(2) 0.0027(18) -0.004(2)
C8 0.046(3) 0.080(4) 0.043(2) 0.004(2) 0.009(2) -0.003(2)
C9 0.048(3) 0.083(4) 0.055(3) -0.011(3) 0.011(2) 0.008(2)
C010 0.070(4) 0.075(4) 0.063(3) 0.008(3) -0.006(3) 0.000(3)
C10 0.050(3) 0.057(3) 0.066(3) -0.001(2) 0.005(2) 0.007(2)
C11 0.037(2) 0.049(2) 0.050(2) 0.0030(19) 0.0015(18) 0.0012(18)
C12 0.0283(19) 0.047(2) 0.045(2) 0.0111(18) -0.0001(16) 0.0006(17)
C012 0.056(3) 0.092(4) 0.079(4) 0.029(3) 0.002(3) -0.002(3)
C13 0.036(2) 0.050(2) 0.038(2) 0.0122(18) 0.0032(16) 0.0015(17)
C013 0.066(3) 0.068(4) 0.094(4) 0.014(3) 0.009(3) -0.005(3)
C14 0.034(2) 0.047(2) 0.043(2) 0.0078(18) -0.0006(17) 0.0014(17)
C15 0.049(3) 0.054(3) 0.047(3) -0.012(2) 0.005(2) 0.005(2)
C16 0.055(3) 0.064(3) 0.053(3) -0.008(2) 0.004(2) 0.008(2)
C016 0.073(4) 0.109(5) 0.069(4) 0.040(3) -0.005(3) 0.003(4)
C17 0.119(5) 0.076(4) 0.082(4) -0.019(3) 0.037(4) -0.001(4)
C18 0.049(2) 0.040(2) 0.060(3) 0.006(2) 0.006(2) 0.0060(19)
C19 0.061(3) 0.041(2) 0.060(3) 0.011(2) 0.003(2) 0.004(2)
C20 0.075(4) 0.096(4) 0.089(4) 0.028(3) 0.011(3) 0.037(3)
C21 0.079(4) 0.070(4) 0.079(4) 0.012(3) 0.000(3) -0.012(3)
C22 0.086(4) 0.071(4) 0.067(4) 0.008(3) -0.004(3) -0.011(3)
C23 0.057(3) 0.053(3) 0.055(3) 0.012(2) -0.001(2) 0.009(2)
C24 0.084(4) 0.045(3) 0.069(3) 0.005(2) 0.010(3) 0.010(3)
C25 0.109(5) 0.064(4) 0.062(3) 0.006(3) 0.015(3) 0.009(3)
C26 0.072(3) 0.064(3) 0.060(3) 0.013(3) -0.003(3) 0.011(3)
C27 0.060(3) 0.055(3) 0.054(3) 0.004(2) -0.005(2) 0.013(2)
C28 0.048(3) 0.054(3) 0.060(3) 0.008(2) -0.001(2) 0.017(2)
C29 0.056(3) 0.061(3) 0.069(3) 0.009(3) -0.011(2) 0.002(2)
C30 0.050(3) 0.063(3) 0.094(4) 0.010(3) -0.001(3) -0.001(2)
C31 0.071(4) 0.094(4) 0.069(4) 0.022(3) -0.016(3) -0.007(3)
C32 0.053(3) 0.076(3) 0.072(3) 0.027(3) -0.013(3) -0.010(3)
C33 0.057(3) 0.089(4) 0.076(4) 0.025(3) 0.005(3) 0.001(3)
C34 0.070(4) 0.081(4) 0.073(4) 0.024(3) -0.002(3) 0.011(3)
C35 0.069(3) 0.066(3) 0.061(3) 0.020(3) 0.015(3) 0.016(3)
C36 0.053(3) 0.065(3) 0.084(4) 0.001(3) 0.010(3) -0.001(2)
C37 0.063(3) 0.080(4) 0.055(3) 0.011(3) -0.002(2) 0.013(3)
C38 0.082(4) 0.072(4) 0.078(4) 0.010(3) 0.012(3) 0.013(3)
C39 0.077(4) 0.070(4) 0.082(4) 0.013(3) 0.012(3) 0.010(3)
C40 0.082(4) 0.061(3) 0.062(3) 0.017(2) 0.021(3) 0.022(3)
Te1 0.0738(2) 0.0615(2) 0.0612(2) 0.00435(16) 0.01862(17) 0.01009(17)
Te2 0.0621(2) 0.0505(2) 0.0607(2) 0.01513(14) 0.00694(15) 0.00547(15)
N1 0.077(3) 0.066(3) 0.076(3) 0.018(2) 0.010(2) 0.006(2)
N2 0.059(3) 0.081(3) 0.076(3) 0.025(2) -0.001(2) -0.008(2)
N3 0.060(3) 0.069(3) 0.067(3) 0.020(2) 0.010(2) 0.004(2)
N4 0.078(3) 0.086(3) 0.086(4) 0.039(3) 0.013(3) -0.004(3)

loop_
_atom_type_symbol
_atom_type_description
_atom_type_scat_dispersion_real
_atom_type_scat_dispersion_imag
_atom_type_scat_source
C C 0.0033 0.0016 'International Tables Vol C Tables 4.2.6.8 and 6.1.1.4'
H H 0 0 'International Tables Vol C Tables 4.2.6.8 and 6.1.1.4'
Te Te -0.5308 1.6751 'International Tables Vol C Tables 4.2.6.8 and 6.1.1.4'
N N 0.0061 0.0033 'International Tables Vol C Tables 4.2.6.8 and 6.1.1.4'

loop_
_geom_angle_atom_site_label_1
_geom_angle_atom_site_label_2
_geom_angle_atom_site_label_3
_geom_angle
_geom_angle_site_symmetry_1
_geom_angle_site_symmetry_3
_geom_angle_publ_flag
C2 C1 C15 120.9(4) . . ?
C2 C1 C14 118.5(4) . . ?
C15 C1 C14 120.6(4) . . ?
C1 C2 C3 121.8(5) . . ?
C1 C2 H2 119.1 . . ?
C3 C2 H2 119.1 . . ?
C4 C3 C2 120.9(5) . . ?
C4 C3 H3 119.5 . . ?
C2 C3 H3 119.5 . . ?
C3 C4 C5 121.4(5) . . ?
C3 C4 H4 119.3 . . ?
C5 C4 H4 119.3 . . ?
C6 C5 C14 119.0(4) . . ?
C6 C5 C4 123.0(4) . . ?
C14 C5 C4 118.0(4) . . ?
C5 C6 C7 122.6(4) . . ?
C5 C6 H6 118.7 . . ?
C7 C6 H6 118.7 . . ?
C6 C7 C8 122.9(4) . . ?
C6 C7 C12 118.4(4) . . ?
C8 C7 C12 118.7(4) . . ?
C9 C8 C7 121.0(4) . . ?
C9 C8 H8 119.5 . . ?
C7 C8 H8 119.5 . . ?
C8 C9 C10 120.7(4) . . ?
C8 C9 H9 119.6 . . ?
C10 C9 H9 119.6 . . ?
C013 C010 C40 119.3(5) . . ?
C013 C010 H010 120.3 . . ?
C40 C010 H010 120.3 . . ?
C11 C10 C9 121.9(5) . . ?
C11 C10 H10 119.1 . . ?
C9 C10 H10 119.1 . . ?
C10 C11 C18 122.0(4) . . ?
C10 C11 C12 118.9(4) . . ?
C18 C11 C12 119.0(4) . . ?
C13 C12 C7 119.0(4) . . ?
C13 C12 C11 122.2(4) . . ?
C7 C12 C11 118.7(4) . . ?
C40 C012 C016 119.7(5) . . ?
C40 C012 H012 120.1 . . ?
C016 C012 H012 120.1 . . ?
C12 C13 C14 122.2(4) . . ?
C12 C13 H13 118.9 . . ?
C14 C13 H13 118.9 . . ?
N4 C013 C010 124.3(5) . . ?
N4 C013 H013 117.8 . . ?
C010 C013 H013 117.8 . . ?
C13 C14 C5 118.7(4) . . ?
C13 C14 C1 121.8(4) . . ?
C5 C14 C1 119.5(4) . . ?
C16 C15 C1 177.3(5) . . ?
C15 C16 Te1 178.8(4) . . ?
N4 C016 C012 123.6(5) . . ?
N4 C016 H016 118.2 . . ?
C012 C016 H016 118.2 . . ?
Te1 C17 H17A 109.5 . . ?
Te1 C17 H17B 109.5 . . ?
H17A C17 H17B 109.5 . . ?
Te1 C17 H17C 109.5 . . ?
H17A C17 H17C 109.5 . . ?
H17B C17 H17C 109.5 . . ?
C19 C18 C11 175.7(5) . . ?
C18 C19 Te2 174.5(4) . . ?
Te2 C20 H20A 109.5 . . ?
Te2 C20 H20B 109.5 . . ?
H20A C20 H20B 109.5 . . ?
Te2 C20 H20C 109.5 . . ?
H20A C20 H20C 109.5 . . ?
H20B C20 H20C 109.5 . . ?
N1 C21 C22 124.4(5) . . ?
N1 C21 H21 117.8 . . ?
C22 C21 H21 117.8 . . ?
C21 C22 C23 120.1(5) . . ?
C21 C22 H22 119.9 . . ?
C23 C22 H22 119.9 . . ?
C22 C23 C24 116.0(5) . . ?
C22 C23 C26 120.8(5) . . ?
C24 C23 C26 123.2(5) . . ?
C25 C24 C23 120.3(5) . . ?
C25 C24 H24 119.8 . . ?
C23 C24 H24 119.8 . . ?
N1 C25 C24 123.2(5) . . ?
N1 C25 H25 118.4 . . ?
C24 C25 H25 118.4 . . ?
C27 C26 C23 127.3(5) . . ?
C27 C26 H26 116.3 . . ?
C23 C26 H26 116.3 . . ?
C26 C27 C28 126.3(5) . . ?
C26 C27 H27 116.8 . . ?
C28 C27 H27 116.8 . . ?
C29 C28 C32 115.8(5) . . ?
C29 C28 C27 121.0(4) . . ?
C32 C28 C27 123.2(4) . . ?
C30 C29 C28 119.9(5) . . ?
C30 C29 H29 120.1 . . ?
C28 C29 H29 120.1 . . ?
N2 C30 C29 124.5(5) . . ?
N2 C30 H30 117.8 . . ?
C29 C30 H30 117.8 . . ?
N2 C31 C32 125.3(5) . . ?
N2 C31 H31 117.3 . . ?
C32 C31 H31 117.3 . . ?
C31 C32 C28 119.4(5) . . ?
C31 C32 H32 120.3 . . ?
C28 C32 H32 120.3 . . ?
N3 C33 C34 125.4(5) . . ?
N3 C33 H33 117.3 . . ?
C34 C33 H33 117.3 . . ?
C33 C34 C35 119.6(5) . . ?
C33 C34 H34 120.2 . . ?
C35 C34 H34 120.2 . . ?
C36 C35 C34 115.4(5) . . ?
C36 C35 C38 127.1(5) . . ?
C34 C35 C38 117.5(5) . . ?
C35 C36 C37 120.6(5) . . ?
C35 C36 H36 119.7 . . ?
C37 C36 H36 119.7 . . ?
N3 C37 C36 123.0(5) . . ?
N3 C37 H37 118.5 . . ?
C36 C37 H37 118.5 . . ?
C39 C38 C35 126.0(6) . . ?
C39 C38 H38 117 . . ?
C35 C38 H38 117 . . ?
C38 C39 C40 125.5(6) . . ?
C38 C39 H39 117.2 . . ?
C40 C39 H39 117.2 . . ?
C012 C40 C010 116.6(5) . . ?
C012 C40 C39 126.1(5) . . ?
C010 C40 C39 117.2(5) . . ?
C16 Te1 C17 93.5(2) . . ?
C19 Te2 C20 91.2(2) . . ?
C21 N1 C25 115.9(5) . . ?
C31 N2 C30 115.0(5) . . ?
C37 N3 C33 116.0(5) . . ?
C013 N4 C016 116.4(5) . . ?

loop_
_geom_bond_atom_site_label_1
_geom_bond_atom_site_label_2
_geom_bond_distance
_geom_bond_site_symmetry_2
_geom_bond_publ_flag
C1 C2 1.378(7) . ?
C1 C15 1.416(7) . ?
C1 C14 1.451(6) . ?
C2 C3 1.407(7) . ?
C2 H2 0.93 . ?
C3 C4 1.343(7) . ?
C3 H3 0.93 . ?
C4 C5 1.436(6) . ?
C4 H4 0.93 . ?
C5 C6 1.385(6) . ?
C5 C14 1.435(5) . ?
C6 C7 1.386(6) . ?
C6 H6 0.93 . ?
C7 C8 1.423(6) . ?
C7 C12 1.443(6) . ?
C8 C9 1.354(7) . ?
C8 H8 0.93 . ?
C9 C10 1.409(7) . ?
C9 H9 0.93 . ?
C010 C013 1.370(8) . ?
C010 C40 1.391(8) . ?
C010 H010 0.93 . ?
C10 C11 1.368(6) . ?
C10 H10 0.93 . ?
C11 C18 1.429(6) . ?
C11 C12 1.450(6) . ?
C12 C13 1.388(5) . ?
C012 C40 1.375(7) . ?
C012 C016 1.381(8) . ?
C012 H012 0.93 . ?
C13 C14 1.388(6) . ?
C13 H13 0.93 . ?
C013 N4 1.320(7) . ?
C013 H013 0.93 . ?
C15 C16 1.203(7) . ?
C16 Te1 2.059(5) . ?
C016 N4 1.327(7) . ?
C016 H016 0.93 . ?
C17 Te1 2.102(5) . ?
C17 H17A 0.96 . ?
C17 H17B 0.96 . ?
C17 H17C 0.96 . ?
C18 C19 1.204(6) . ?
C19 Te2 2.051(5) . ?
C20 Te2 2.126(5) . ?
C20 H20A 0.96 . ?
C20 H20B 0.96 . ?
C20 H20C 0.96 . ?
C21 N1 1.332(7) . ?
C21 C22 1.374(8) . ?
C21 H21 0.93 . ?
C22 C23 1.377(7) . ?
C22 H22 0.93 . ?
C23 C24 1.388(7) . ?
C23 C26 1.455(7) . ?
C24 C25 1.386(7) . ?
C24 H24 0.93 . ?
C25 N1 1.333(7) . ?
C25 H25 0.93 . ?
C26 C27 1.328(7) . ?
C26 H26 0.93 . ?
C27 C28 1.453(7) . ?
C27 H27 0.93 . ?
C28 C29 1.384(7) . ?
C28 C32 1.388(7) . ?
C29 C30 1.373(7) . ?
C29 H29 0.93 . ?
C30 N2 1.331(7) . ?
C30 H30 0.93 . ?
C31 N2 1.315(7) . ?
C31 C32 1.371(7) . ?
C31 H31 0.93 . ?
C32 H32 0.93 . ?
C33 N3 1.329(7) . ?
C33 C34 1.358(7) . ?
C33 H33 0.93 . ?
C34 C35 1.403(8) . ?
C34 H34 0.93 . ?
C35 C36 1.376(7) . ?
C35 C38 1.494(8) . ?
C36 C37 1.405(7) . ?
C36 H36 0.93 . ?
C37 N3 1.320(7) . ?
C37 H37 0.93 . ?
C38 C39 1.251(8) . ?
C38 H38 0.93 . ?
C39 C40 1.483(7) . ?
C39 H39 0.93 . ?

loop_
_geom_torsion_atom_site_label_1
_geom_torsion_atom_site_label_2
_geom_torsion_atom_site_label_3
_geom_torsion_atom_site_label_4
_geom_torsion
_geom_torsion_site_symmetry_1
_geom_torsion_site_symmetry_2
_geom_torsion_site_symmetry_3
_geom_torsion_site_symmetry_4
_geom_torsion_publ_flag
C15 C1 C2 C3 177.7(5) . . . . ?
C14 C1 C2 C3 -1.0(7) . . . . ?
C1 C2 C3 C4 0.9(8) . . . . ?
C2 C3 C4 C5 -0.4(8) . . . . ?
C3 C4 C5 C6 -178.7(5) . . . . ?
C3 C4 C5 C14 0.2(7) . . . . ?
C14 C5 C6 C7 1.0(6) . . . . ?
C4 C5 C6 C7 179.8(4) . . . . ?
C5 C6 C7 C8 -178.4(4) . . . . ?
C5 C6 C7 C12 0.9(6) . . . . ?
C6 C7 C8 C9 179.4(4) . . . . ?
C12 C7 C8 C9 0.1(7) . . . . ?
C7 C8 C9 C10 0.5(7) . . . . ?
C8 C9 C10 C11 0.3(7) . . . . ?
C9 C10 C11 C18 -179.2(4) . . . . ?
C9 C10 C11 C12 -1.5(7) . . . . ?
C6 C7 C12 C13 -2.1(6) . . . . ?
C8 C7 C12 C13 177.2(4) . . . . ?
C6 C7 C12 C11 179.3(4) . . . . ?
C8 C7 C12 C11 -1.4(6) . . . . ?
C10 C11 C12 C13 -176.4(4) . . . . ?
C18 C11 C12 C13 1.3(6) . . . . ?
C10 C11 C12 C7 2.1(6) . . . . ?
C18 C11 C12 C7 179.8(4) . . . . ?
C7 C12 C13 C14 1.5(6) . . . . ?
C11 C12 C13 C14 180.0(4) . . . . ?
C40 C010 C013 N4 0.7(9) . . . . ?
C12 C13 C14 C5 0.4(6) . . . . ?
C12 C13 C14 C1 -179.8(4) . . . . ?
C6 C5 C14 C13 -1.7(6) . . . . ?
C4 C5 C14 C13 179.5(4) . . . . ?
C6 C5 C14 C1 178.6(4) . . . . ?
C4 C5 C14 C1 -0.3(6) . . . . ?
C2 C1 C14 C13 -179.0(4) . . . . ?
C15 C1 C14 C13 2.3(6) . . . . ?
C2 C1 C14 C5 0.7(6) . . . . ?
C15 C1 C14 C5 -178.0(4) . . . . ?
C40 C012 C016 N4 -1.0(10) . . . . ?
N1 C21 C22 C23 -0.1(10) . . . . ?
C21 C22 C23 C24 0.8(8) . . . . ?
C21 C22 C23 C26 -179.5(5) . . . . ?
C22 C23 C24 C25 -1.6(8) . . . . ?
C26 C23 C24 C25 178.7(5) . . . . ?
C23 C24 C25 N1 1.8(9) . . . . ?
C22 C23 C26 C27 -163.6(5) . . . . ?
C24 C23 C26 C27 16.2(8) . . . . ?
C23 C26 C27 C28 178.8(5) . . . . ?
C26 C27 C28 C29 -158.7(5) . . . . ?
C26 C27 C28 C32 20.7(8) . . . . ?
C32 C28 C29 C30 -1.1(7) . . . . ?
C27 C28 C29 C30 178.3(5) . . . . ?
C28 C29 C30 N2 0.3(8) . . . . ?
N2 C31 C32 C28 0.6(10) . . . . ?
C29 C28 C32 C31 0.7(7) . . . . ?
C27 C28 C32 C31 -178.7(5) . . . . ?
N3 C33 C34 C35 -1.9(9) . . . . ?
C33 C34 C35 C36 2.6(8) . . . . ?
C33 C34 C35 C38 -177.5(5) . . . . ?
C34 C35 C36 C37 -2.0(7) . . . . ?
C38 C35 C36 C37 178.2(5) . . . . ?
C35 C36 C37 N3 0.4(8) . . . . ?
C36 C35 C38 C39 -0.8(10) . . . . ?
C34 C35 C38 C39 179.4(6) . . . . ?
C35 C38 C39 C40 -178.2(5) . . . . ?
C016 C012 C40 C010 0.0(8) . . . . ?
C016 C012 C40 C39 179.4(6) . . . . ?
C013 C010 C40 C012 0.1(8) . . . . ?
C013 C010 C40 C39 -179.4(5) . . . . ?
C38 C39 C40 C012 1.3(10) . . . . ?
C38 C39 C40 C010 -179.4(6) . . . . ?
C22 C21 N1 C25 0.2(9) . . . . ?
C24 C25 N1 C21 -1.1(9) . . . . ?
C32 C31 N2 C30 -1.4(9) . . . . ?
C29 C30 N2 C31 0.9(8) . . . . ?
C36 C37 N3 C33 0.5(8) . . . . ?
C34 C33 N3 C37 0.3(9) . . . . ?
C010 C013 N4 C016 -1.5(9) . . . . ?
C012 C016 N4 C013 1.6(10) . . . . ?
